data_7125156
loop_
_publ_author_name
'Donslund, Bjarke S.'
'Jessen, Nicolaj Inunnguaq'
'Jakobsen, Joakim B\/ogelund'
'Monle\'on, Alicia'
'Nielsen, Rune Pagh'
'J\/orgensen, Karl Anker'

_publ_section_title
;
 Enantioselective formation of cyclopropane spiroindenes from
 benzofulvenes by phase transfer catalysis.
;
_journal_issue 84
_journal_name_full 'Chemical communications (Cambridge, England)'
_journal_page_first 12474
_journal_page_last 12477
_journal_paper_doi 10.1039/c6cc07170h
_journal_volume 52
_journal_year 2016
_chemical_absolute_configuration ad
_chemical_formula_moiety 'C19 H18 Br N O4'
_chemical_formula_sum 'C19 H18 Br N O4'
_chemical_formula_weight 404.26
_space_group_crystal_system trigonal
_space_group_IT_number 144
_space_group_name_Hall 'P 31'
_space_group_name_H-M_alt 'P 31'
_symmetry_Int_Tables_number 144
_atom_sites_solution_hydrogens geom
_audit_creation_date 2016-08-12
_audit_creation_method
;
Olex2 1.2
(compiled 2015.09.30 svn.r3233 for OlexSys, GUI svn.r5103)
;
_audit_update_record
;
2016-08-12 deposited with the CCDC.
2016-09-27 downloaded from the CCDC.
;
_cell_angle_alpha 90
_cell_angle_beta 90
_cell_angle_gamma 120
_cell_formula_units_Z 3
_cell_length_a 15.6261(3)
_cell_length_b 15.6261(3)
_cell_length_c 6.58142(14)
_cell_measurement_reflns_used 11583
_cell_measurement_temperature 99.98(10)
_cell_measurement_theta_max 27.8320
_cell_measurement_theta_min 2.9780
_cell_volume 1391.72(5)
_computing_cell_refinement 'CrysAlisPro 1.171.38.43b (Rigaku OD, 2015)'
_computing_data_collection 'CrysAlisPro 1.171.38.43b (Rigaku OD, 2015)'
_computing_data_reduction 'CrysAlisPro 1.171.38.43b (Rigaku OD, 2015)'
_computing_molecular_graphics 'Olex2 (Dolomanov et al., 2009)'
_computing_publication_material 'Olex2 (Dolomanov et al., 2009)'
_computing_structure_refinement 'olex2.refine (Bourhis et al., 2015)'
_computing_structure_solution 'ShelXT (Sheldrick, 2015)'
_diffrn_ambient_environment N~2~
_diffrn_ambient_temperature 99.98(10)
_diffrn_detector 'CCD plate'
_diffrn_detector_area_resol_mean 10.3590
_diffrn_detector_type Atlas
_diffrn_measured_fraction_theta_full 0.999
_diffrn_measured_fraction_theta_max 0.941
_diffrn_measurement_details
;
List of Runs (angles in degrees, time in seconds):

  # Type    Start    End  Width  t~exp~   \w     \q     \k     \f   Frames
#--------------------------------------------------------------------------
  1  \w     34.00  99.00   1.00   23.87    --   10.84-178.00-150.00   65
  2  \w    -16.00  87.00   1.00   23.87    --   10.84  38.00-180.00  103
  3  \w    -35.00  92.00   1.00   23.87    --   10.84  19.00   0.00  127
  4  \w    -20.00  41.00   1.00   23.87    --   10.84 -99.00-120.00   61
  5  \w    -36.00  10.00   1.00   23.87    --   10.84 109.00 -89.00   46
  6  \w    -20.00  53.00   1.00   23.87    --   10.84 -99.00   0.00   73
  7  \w    -20.00  30.00   1.00   23.87    --  -11.86 -99.00 -30.00   50
  8  \w    -41.00  62.00   1.00   23.87    --  -11.86  57.00  30.00  103
  9  \w    -38.00  64.00   1.00   23.87    --  -11.86  38.00-120.00  102
;
_diffrn_measurement_device 'four-circle diffractometer'
_diffrn_measurement_device_type 'SuperNova, Single source at offset, Atlas'
_diffrn_measurement_method '\w scans'
_diffrn_orient_matrix_type 'CrysAlisPro convention (1999,Acta A55,543-557)'
_diffrn_orient_matrix_UB_11 0.0268096000
_diffrn_orient_matrix_UB_12 0.0465809000
_diffrn_orient_matrix_UB_13 0.0487373000
_diffrn_orient_matrix_UB_21 0.0448663000
_diffrn_orient_matrix_UB_22 0.0007717000
_diffrn_orient_matrix_UB_23 -0.0211800000
_diffrn_orient_matrix_UB_31 0.0037533000
_diffrn_orient_matrix_UB_32 0.0240215000
_diffrn_orient_matrix_UB_33 -0.0937981000
_diffrn_radiation_monochromator mirror
_diffrn_radiation_probe x-ray
_diffrn_radiation_type MoK\a
_diffrn_radiation_wavelength 0.71073
_diffrn_reflns_av_R_equivalents 0.0463
_diffrn_reflns_av_unetI/netI 0.0397
_diffrn_reflns_Laue_measured_fraction_full 0.999
_diffrn_reflns_Laue_measured_fraction_max 0.941
_diffrn_reflns_limit_h_max 20
_diffrn_reflns_limit_h_min -21
_diffrn_reflns_limit_k_max 20
_diffrn_reflns_limit_k_min -20
_diffrn_reflns_limit_l_max 9
_diffrn_reflns_limit_l_min -8
_diffrn_reflns_number 28798
_diffrn_reflns_point_group_measured_fraction_full 0.999
_diffrn_reflns_point_group_measured_fraction_max 0.914
_diffrn_reflns_theta_full 26.000
_diffrn_reflns_theta_max 29.480
_diffrn_reflns_theta_min 2.607
_diffrn_source 'micro-focus sealed X-ray tube'
_diffrn_source_type 'SuperNova (Mo) X-ray Source'
_exptl_absorpt_coefficient_mu 2.237
_exptl_absorpt_correction_T_max 1.00000
_exptl_absorpt_correction_T_min 0.80711
_exptl_absorpt_correction_type multi-scan
_exptl_absorpt_process_details
;
CrysAlisPro 1.171.38.43b (Rigaku Oxford Diffraction, 2015)
Empirical absorption correction using spherical harmonics,
 implemented in SCALE3 ABSPACK scaling algorithm.
;
_exptl_crystal_colour 'clear whiteish white'
_exptl_crystal_colour_lustre clear
_exptl_crystal_colour_modifier whiteish
_exptl_crystal_colour_primary white
_exptl_crystal_density_diffrn 1.447
_exptl_crystal_description needle
_exptl_crystal_F_000 618
_exptl_crystal_size_max 0.5
_exptl_crystal_size_mid 0.1
_exptl_crystal_size_min 0.1
_refine_diff_density_max 0.4506
_refine_diff_density_min -0.2999
_refine_diff_density_rms 0.0778
_refine_ls_abs_structure_details 'Flack, H. D. (1983). Acta Cryst. A39, 876-881.'
_refine_ls_abs_structure_Flack -0.011(3)
_refine_ls_extinction_method none
_refine_ls_goodness_of_fit_ref 1.050
_refine_ls_hydrogen_treatment constr
_refine_ls_matrix_type full
_refine_ls_number_parameters 230
_refine_ls_number_reflns 4732
_refine_ls_number_restraints 1
_refine_ls_restrained_S_all 1.049
_refine_ls_R_factor_all 0.0374
_refine_ls_R_factor_gt 0.0292
_refine_ls_shift/su_max 0.001
_refine_ls_shift/su_mean 0.000
_refine_ls_structure_factor_coef Fsqd
_refine_ls_weighting_details 'w=1/[\s^2^(Fo^2^)+(0.0155P)^2^+0.5230P] where P=(Fo^2^+2Fc^2^)/3'
_refine_ls_weighting_scheme calc
_refine_ls_wR_factor_gt 0.0491
_refine_ls_wR_factor_ref 0.0517
_reflns_Friedel_coverage 0.886
_reflns_Friedel_fraction_full 0.999
_reflns_Friedel_fraction_max 0.886
_reflns_limit_h_max 17
_reflns_limit_h_min -17
_reflns_limit_k_max 18
_reflns_limit_k_min -18
_reflns_limit_l_max 9
_reflns_limit_l_min -8
_reflns_number_gt 4298
_reflns_number_total 4732
_reflns_threshold_expression I>=2u(I)
_cod_data_source_file c6cc07170h2.cif
_cod_data_source_block 2016_08_04
_cod_original_sg_symbol_Hall ' P 31'
_cod_database_code 7125156
_chemical_oxdiff_formula C19H18NO4Br
_shelx_space_group_comment
;
The symmetry employed for this shelxl refinement is uniquely defined
by the following loop, which should always be used as a source of
symmetry information in preference to the above space-group names.
They are only intended as comments.
;
_reflns_odcompleteness_completeness 99.95
_reflns_odcompleteness_iscentric 1
_reflns_odcompleteness_theta 26.32
_olex2_refinement_description
;
1. Fixed Uiso
 At 1.2 times of:
  All C(H) groups
 At 1.5 times of:
  All C(H,H,H) groups
2.a Ternary CH refined with riding coordinates:
 C006(H006), C00G(H00K)
2.b Aromatic/amide H refined with riding coordinates:
 C00B(H00D), C00C(H00E), C00D(H00F), C00F(H00J)
2.c Idealised Me refined as rotating group:
 C008(H00A,H00B,H00C), C00E(H00G,H00H,H00I), C00N(H00L,H00M,H00N), C00P(H00O,
 H00P,H00Q)
;
_shelx_shelxl_version_number 2014/7
_olex2_submission_special_instructions 'No special instructions were received'
_oxdiff_exptl_absorpt_empirical_details
;
Empirical correction (ABSPACK) includes:
- Absorption correction using spherical harmonics
- Frame scaling
;
_oxdiff_exptl_absorpt_empirical_full_max 1.433
_oxdiff_exptl_absorpt_empirical_full_min 0.742

loop_
_space_group_symop_operation_xyz
'x, y, z'
'-y, x-y, z+1/3'
'-x+y, -x, z+2/3'

loop_
_atom_site_label
_atom_site_type_symbol
_atom_site_fract_x
_atom_site_fract_y
_atom_site_fract_z
_atom_site_U_iso_or_equiv
_atom_site_adp_type
_atom_site_occupancy
_atom_site_site_symmetry_order
_atom_site_calc_flag
_atom_site_refinement_flags_posn
Br01 Br 0.27034(2) 0.39467(2) 0.98567(4) 0.02122(8) Uani 1 1 d .
O002 O 0.13705(16) 0.15159(16) 0.2839(3) 0.0190(5) Uani 1 1 d .
O003 O 0.28455(16) 0.16134(16) 0.2461(3) 0.0212(5) Uani 1 1 d .
O004 O 0.16247(15) 0.32637(15) 0.5096(3) 0.0180(5) Uani 1 1 d .
O005 O 0.10609(16) 0.19359(16) 0.7138(3) 0.0194(5) Uani 1 1 d .
C006 C 0.3253(2) 0.2442(2) 0.6825(5) 0.0179(7) Uani 1 1 d .
H006 H 0.3097 0.2549 0.8211 0.022 Uiso 1 1 calc R
C007 C 0.4445(2) 0.5040(2) 0.4609(5) 0.0181(7) Uani 1 1 d .
C008 C 0.0780(2) 0.3359(2) 0.5685(5) 0.0212(7) Uani 1 1 d .
H00A H 0.0782 0.3884 0.4923 0.032 Uiso 1 1 calc GR
H00B H 0.0818 0.3506 0.7110 0.032 Uiso 1 1 calc GR
H00C H 0.0181 0.2751 0.5411 0.032 Uiso 1 1 calc GR
C009 C 0.4747(2) 0.4504(3) 0.3224(5) 0.0182(7) Uani 1 1 d .
N00A N 0.5917(2) 0.5259(2) 0.0155(5) 0.0312(7) Uani 1 1 d .
C00B C 0.4304(2) 0.3546(2) 0.3754(5) 0.0177(7) Uani 1 1 d .
H00D H 0.4409 0.3072 0.3130 0.021 Uiso 1 1 calc R
C00C C 0.4720(2) 0.6035(2) 0.4632(5) 0.0229(7) Uani 1 1 d .
H00E H 0.5132 0.6464 0.3632 0.027 Uiso 1 1 calc R
C00D C 0.4366(3) 0.6370(3) 0.6183(6) 0.0247(8) Uani 1 1 d .
H00F H 0.4535 0.7031 0.6220 0.030 Uiso 1 1 calc R
C00E C 0.2950(3) 0.0743(2) 0.7395(5) 0.0262(8) Uani 1 1 d .
H00G H 0.2724 0.0760 0.8744 0.039 Uiso 1 1 calc GR
H00H H 0.3244 0.0331 0.7380 0.039 Uiso 1 1 calc GR
H00I H 0.2400 0.0481 0.6474 0.039 Uiso 1 1 calc GR
C00F C 0.3760(2) 0.5728(2) 0.7687(5) 0.0226(7) Uani 1 1 d .
H00J H 0.3535 0.5964 0.8736 0.027 Uiso 1 1 calc R
C00G C 0.3711(2) 0.1784(2) 0.6744(5) 0.0208(7) Uani 1 1 d .
H00K H 0.3916 0.1765 0.5345 0.025 Uiso 1 1 calc R
C00H C 0.2306(2) 0.1822(2) 0.3372(5) 0.0171(6) Uani 1 1 d .
C00I C 0.5402(2) 0.4925(2) 0.1539(5) 0.0220(7) Uani 1 1 d .
C00J C 0.3799(2) 0.4366(2) 0.6059(5) 0.0165(6) Uani 1 1 d .
C00K C 0.3488(2) 0.4735(2) 0.7626(4) 0.0178(6) Uani 1 1 d .
C00L C 0.2548(2) 0.2442(2) 0.5261(5) 0.0157(6) Uani 1 1 d .
C00M C 0.1667(2) 0.2518(2) 0.5975(4) 0.0167(6) Uani 1 1 d .
C00N C 0.1001(2) 0.0846(2) 0.1123(4) 0.0209(7) Uani 1 1 d .
H00L H 0.1425 0.1146 -0.0027 0.031 Uiso 1 1 calc GR
H00M H 0.0345 0.0706 0.0796 0.031 Uiso 1 1 calc GR
H00N H 0.0988 0.0242 0.1462 0.031 Uiso 1 1 calc GR
C00O C 0.3626(2) 0.3357(2) 0.5479(5) 0.0175(7) Uani 1 1 d .
C00P C 0.4620(3) 0.2227(3) 0.8119(6) 0.0339(9) Uani 1 1 d .
H00O H 0.5075 0.2889 0.7687 0.051 Uiso 1 1 calc GR
H00P H 0.4934 0.1834 0.8037 0.051 Uiso 1 1 calc GR
H00Q H 0.4423 0.2237 0.9496 0.051 Uiso 1 1 calc GR

loop_
_atom_site_aniso_label
_atom_site_aniso_U_11
_atom_site_aniso_U_22
_atom_site_aniso_U_33
_atom_site_aniso_U_23
_atom_site_aniso_U_13
_atom_site_aniso_U_12
Br01 0.02595(19) 0.02406(18) 0.01874(13) -0.00391(14) -0.00136(14) 0.01630(17)
O002 0.0184(12) 0.0210(12) 0.0154(11) -0.0036(9) -0.0015(9) 0.0083(10)
O003 0.0216(12) 0.0218(12) 0.0226(11) -0.0042(10) 0.0024(9) 0.0125(10)
O004 0.0176(11) 0.0162(11) 0.0226(11) 0.0018(9) 0.0025(9) 0.0102(9)
O005 0.0193(12) 0.0210(12) 0.0172(11) 0.0019(9) 0.0025(9) 0.0096(10)
C006 0.0202(17) 0.0181(17) 0.0168(16) -0.0014(13) 0.0008(13) 0.0105(15)
C007 0.0127(15) 0.0191(16) 0.0236(16) -0.0013(13) -0.0043(13) 0.0087(14)
C008 0.0191(17) 0.0212(17) 0.0272(18) 0.0018(14) 0.0026(14) 0.0131(14)
C009 0.0107(15) 0.0215(18) 0.0225(17) -0.0014(14) -0.0024(13) 0.0081(14)
N00A 0.0289(17) 0.0228(16) 0.0377(18) 0.0028(13) 0.0064(14) 0.0099(14)
C00B 0.0153(16) 0.0194(16) 0.0199(17) -0.0050(13) -0.0015(13) 0.0097(13)
C00C 0.0158(16) 0.0177(16) 0.0322(18) 0.0007(14) -0.0041(14) 0.0061(14)
C00D 0.0215(17) 0.0155(15) 0.038(2) -0.0051(16) -0.0072(16) 0.0100(14)
C00E 0.039(2) 0.0258(19) 0.0218(17) 0.0058(14) 0.0077(15) 0.0226(17)
C00F 0.0212(17) 0.0218(17) 0.0287(18) -0.0074(14) -0.0045(14) 0.0138(15)
C00G 0.0276(18) 0.0246(18) 0.0183(15) -0.0011(13) -0.0005(13) 0.0192(15)
C00H 0.0207(16) 0.0125(15) 0.0176(15) 0.0028(12) 0.0024(13) 0.0079(13)
C00I 0.0186(17) 0.0164(16) 0.0293(18) -0.0009(14) -0.0003(14) 0.0075(14)
C00J 0.0130(15) 0.0147(15) 0.0220(16) -0.0040(12) -0.0056(12) 0.0072(13)
C00K 0.0155(16) 0.0184(16) 0.0199(16) -0.0019(12) -0.0050(12) 0.0087(13)
C00L 0.0157(16) 0.0139(15) 0.0179(15) -0.0005(12) 0.0016(12) 0.0078(13)
C00M 0.0178(16) 0.0173(16) 0.0155(15) -0.0038(12) -0.0021(13) 0.0092(14)
C00N 0.0220(17) 0.0223(17) 0.0157(15) -0.0050(13) -0.0036(13) 0.0089(15)
C00O 0.0143(15) 0.0147(16) 0.0231(16) -0.0027(12) -0.0012(13) 0.0069(13)
C00P 0.038(2) 0.046(2) 0.034(2) -0.0078(18) -0.0094(17) 0.033(2)

loop_
_atom_type_symbol
_atom_type_description
_atom_type_scat_dispersion_real
_atom_type_scat_dispersion_imag
_atom_type_scat_source
C C 0.0033 0.0016 'International Tables Vol C Tables 4.2.6.8 and 6.1.1.4'
H H 0.0000 0.0000 'International Tables Vol C Tables 4.2.6.8 and 6.1.1.4'
Br Br -0.2901 2.4595 'International Tables Vol C Tables 4.2.6.8 and 6.1.1.4'
N N 0.0061 0.0033 'International Tables Vol C Tables 4.2.6.8 and 6.1.1.4'
O O 0.0106 0.0060 'International Tables Vol C Tables 4.2.6.8 and 6.1.1.4'

loop_
_geom_angle_atom_site_label_1
_geom_angle_atom_site_label_2
_geom_angle_atom_site_label_3
_geom_angle
C00H O002 C00N 115.6(2)
C00M O004 C008 114.8(2)
C00G C006 H006 113.0
C00G C006 C00O 121.7(3)
C00L C006 H006 113.0
C00L C006 C00G 124.6(3)
C00L C006 C00O 62.6(2)
C00O C006 H006 113.0
C00C C007 C009 129.6(3)
C00C C007 C00J 122.4(3)
C00J C007 C009 108.0(3)
O004 C008 H00A 109.5
O004 C008 H00B 109.5
O004 C008 H00C 109.5
H00A C008 H00B 109.5
H00A C008 H00C 109.5
H00B C008 H00C 109.5
C00B C009 C007 110.0(3)
C00B C009 C00I 124.5(3)
C00I C009 C007 125.5(3)
C009 C00B H00D 125.1
C009 C00B C00O 109.8(3)
C00O C00B H00D 125.1
C007 C00C H00E 120.9
C00D C00C C007 118.2(3)
C00D C00C H00E 120.9
C00C C00D H00F 119.7
C00C C00D C00F 120.7(3)
C00F C00D H00F 119.7
H00G C00E H00H 109.5
H00G C00E H00I 109.5
H00H C00E H00I 109.5
C00G C00E H00G 109.5
C00G C00E H00H 109.5
C00G C00E H00I 109.5
C00D C00F H00J 119.9
C00K C00F C00D 120.1(3)
C00K C00F H00J 119.9
C006 C00G H00K 109.0
C006 C00G C00P 108.5(3)
C00E C00G C006 109.5(3)
C00E C00G H00K 109.0
C00E C00G C00P 111.8(3)
C00P C00G H00K 109.0
O002 C00H C00L 108.9(3)
O003 C00H O002 124.1(3)
O003 C00H C00L 127.0(3)
N00A C00I C009 178.8(4)
C007 C00J C00O 107.3(3)
C00K C00J C007 117.6(3)
C00K C00J C00O 135.0(3)
C00F C00K Br01 115.8(2)
C00J C00K Br01 123.3(2)
C00J C00K C00F 120.8(3)
C006 C00L C00M 118.7(3)
C006 C00L C00O 59.3(2)
C00H C00L C006 120.7(3)
C00H C00L C00M 111.3(3)
C00H C00L C00O 118.0(3)
C00M C00L C00O 120.0(2)
O004 C00M C00L 112.2(3)
O005 C00M O004 124.9(3)
O005 C00M C00L 122.8(3)
O002 C00N H00L 109.5
O002 C00N H00M 109.5
O002 C00N H00N 109.5
H00L C00N H00M 109.5
H00L C00N H00N 109.5
H00M C00N H00N 109.5
C006 C00O C00L 58.1(2)
C00B C00O C006 122.0(3)
C00B C00O C00J 104.5(3)
C00B C00O C00L 116.4(3)
C00J C00O C006 128.0(3)
C00J C00O C00L 121.5(3)
C00G C00P H00O 109.5
C00G C00P H00P 109.5
C00G C00P H00Q 109.5
H00O C00P H00P 109.5
H00O C00P H00Q 109.5
H00P C00P H00Q 109.5

loop_
_geom_bond_atom_site_label_1
_geom_bond_atom_site_label_2
_geom_bond_distance
Br01 C00K 1.915(3)
O002 C00H 1.338(4)
O002 C00N 1.449(3)
O003 C00H 1.204(4)
O004 C008 1.454(4)
O004 C00M 1.332(4)
O005 C00M 1.204(4)
C006 H006 0.9800
C006 C00G 1.520(4)
C006 C00L 1.509(5)
C006 C00O 1.529(5)
C007 C009 1.467(5)
C007 C00C 1.390(5)
C007 C00J 1.406(4)
C008 H00A 0.9600
C008 H00B 0.9600
C008 H00C 0.9600
C009 C00B 1.344(5)
C009 C00I 1.428(5)
N00A C00I 1.153(4)
C00B H00D 0.9300
C00B C00O 1.479(4)
C00C H00E 0.9300
C00C C00D 1.382(5)
C00D H00F 0.9300
C00D C00F 1.391(5)
C00E H00G 0.9600
C00E H00H 0.9600
C00E H00I 0.9600
C00E C00G 1.520(4)
C00F H00J 0.9300
C00F C00K 1.390(4)
C00G H00K 0.9800
C00G C00P 1.527(5)
C00H C00L 1.504(4)
C00J C00K 1.383(4)
C00J C00O 1.509(4)
C00L C00M 1.513(4)
C00L C00O 1.579(4)
C00N H00L 0.9600
C00N H00M 0.9600
C00N H00N 0.9600
C00P H00O 0.9600
C00P H00P 0.9600
C00P H00Q 0.9600

loop_
_geom_torsion_atom_site_label_1
_geom_torsion_atom_site_label_2
_geom_torsion_atom_site_label_3
_geom_torsion_atom_site_label_4
_geom_torsion
O002 C00H C00L C006 146.9(3)
O002 C00H C00L C00M 0.6(3)
O002 C00H C00L C00O -144.0(3)
O003 C00H C00L C006 -32.5(5)
O003 C00H C00L C00M -178.8(3)
O003 C00H C00L C00O 36.6(4)
C006 C00L C00M O004 125.5(3)
C006 C00L C00M O005 -57.6(4)
C006 C00L C00O C00B 112.9(3)
C006 C00L C00O C00J -118.0(3)
C007 C009 C00B C00O 3.1(4)
C007 C00C C00D C00F 0.7(5)
C007 C00J C00K Br01 -174.4(2)
C007 C00J C00K C00F 3.8(4)
C007 C00J C00O C006 159.9(3)
C007 C00J C00O C00B 6.0(3)
C007 C00J C00O C00L -128.1(3)
C008 O004 C00M O005 1.7(4)
C008 O004 C00M C00L 178.5(2)
C009 C007 C00C C00D -176.6(3)
C009 C007 C00J C00K 174.7(3)
C009 C007 C00J C00O -4.4(3)
C009 C00B C00O C006 -161.4(3)
C009 C00B C00O C00J -5.6(3)
C009 C00B C00O C00L 131.3(3)
C00C C007 C009 C00B 179.8(3)
C00C C007 C009 C00I -1.0(5)
C00C C007 C00J C00K -4.4(4)
C00C C007 C00J C00O 176.6(3)
C00C C00D C00F C00K -1.1(5)
C00D C00F C00K Br01 177.1(3)
C00D C00F C00K C00J -1.2(5)
C00G C006 C00L C00H -4.9(5)
C00G C006 C00L C00M 139.0(3)
C00G C006 C00L C00O -111.2(4)
C00G C006 C00O C00B 12.4(5)
C00G C006 C00O C00J -137.4(3)
C00G C006 C00O C00L 115.6(3)
C00H C00L C00M O004 -87.4(3)
C00H C00L C00M O005 89.5(3)
C00H C00L C00O C006 -111.0(3)
C00H C00L C00O C00B 1.9(4)
C00H C00L C00O C00J 131.0(3)
C00I C009 C00B C00O -176.1(3)
C00J C007 C009 C00B 0.9(4)
C00J C007 C009 C00I -180.0(3)
C00J C007 C00C C00D 2.1(5)
C00K C00J C00O C006 -18.9(6)
C00K C00J C00O C00B -172.8(3)
C00K C00J C00O C00L 53.1(5)
C00L C006 C00G C00E -76.8(4)
C00L C006 C00G C00P 161.0(3)
C00L C006 C00O C00B -103.1(3)
C00L C006 C00O C00J 107.1(3)
C00M C00L C00O C006 107.6(3)
C00M C00L C00O C00B -139.5(3)
C00M C00L C00O C00J -10.4(4)
C00N O002 C00H O003 3.8(4)
C00N O002 C00H C00L -175.6(2)
C00O C006 C00G C00E -153.5(3)
C00O C006 C00G C00P 84.3(4)
C00O C006 C00L C00H 106.3(3)
C00O C006 C00L C00M -109.8(3)
C00O C00J C00K Br01 4.3(5)
C00O C00J C00K C00F -177.5(3)
C00O C00L C00M O004 56.3(4)
C00O C00L C00M O005 -126.8(3)
